data_7001165
loop_
_publ_author_name
'Wei, Zhen-Hong'
'Li, Hong-Xi'
'Ren, Zhi-Gang'
'Lang, Jian-Ping'
'Zhang, Yong'
'Sun, Zhen-Rong'

_publ_section_title
;
 Stepwise addition of CuNCS onto [Et4N][Tp*WS3]: Design, syntheses,
 structures and third-order nonlinear optical properties
;
_journal_issue 18
_journal_name_full 'Dalton Transactions'
_journal_page_first 3425
_journal_page_last 3433
_journal_paper_doi 10.1039/b822858b
_journal_year 2009
_chemical_formula_moiety '2(C18 H22 B Br Cu3 N9 S6 W), 4(C8 H20 N), 2(C6 H7 N), C6 H7 N'
_chemical_formula_sum 'C86 H145 B2 Br2 Cu6 N25 S12 W2'
_chemical_formula_weight 2844.51
_chemical_name_systematic
;
?
;
_space_group_IT_number 14
_symmetry_cell_setting monoclinic
_symmetry_space_group_name_Hall '-P 2ybc'
_symmetry_space_group_name_H-M 'P 1 21/c 1'
_atom_sites_solution_hydrogens geom
_atom_sites_solution_primary direct
_atom_sites_solution_secondary difmap
_audit_creation_method SHELXL-97
_cell_angle_alpha 90.00
_cell_angle_beta 111.62(3)
_cell_angle_gamma 90.00
_cell_formula_units_Z 2
_cell_length_a 13.168(3)
_cell_length_b 37.745(8)
_cell_length_c 13.478(3)
_cell_measurement_reflns_used 17378
_cell_measurement_temperature 293(2)
_cell_measurement_theta_max 25.3491
_cell_measurement_theta_min 3.0585
_cell_volume 6228(3)
_computing_cell_refinement CrystalClear
_computing_data_collection CrystalClear
_computing_data_reduction CrystalStructure
_computing_molecular_graphics 'Shelxl-97 (Sheldrick, 1997)'
_computing_publication_material 'Shelxl-97 (Sheldrick, 1997)'
_computing_structure_refinement 'SHELXL-97 (Sheldrick, 1997)'
_computing_structure_solution 'SHELXS-97 (Sheldrick, 1990)'
_diffrn_ambient_temperature 293(2)
_diffrn_measured_fraction_theta_full 0.982
_diffrn_measured_fraction_theta_max 0.982
_diffrn_measurement_device_type 'Rigaku Mercury'
_diffrn_measurement_method \w
_diffrn_radiation_monochromator graphite
_diffrn_radiation_source 'fine-focus sealed tube'
_diffrn_radiation_type MoK\a
_diffrn_radiation_wavelength 0.71073
_diffrn_reflns_av_R_equivalents 0.0435
_diffrn_reflns_av_sigmaI/netI 0.0470
_diffrn_reflns_limit_h_max 15
_diffrn_reflns_limit_h_min -15
_diffrn_reflns_limit_k_max 45
_diffrn_reflns_limit_k_min -45
_diffrn_reflns_limit_l_max 16
_diffrn_reflns_limit_l_min -15
_diffrn_reflns_number 45897
_diffrn_reflns_theta_full 25.35
_diffrn_reflns_theta_max 25.35
_diffrn_reflns_theta_min 3.06
_diffrn_standards_decay_% 0
_diffrn_standards_interval_count 0
_diffrn_standards_interval_time 0
_diffrn_standards_number 0
_exptl_absorpt_coefficient_mu 3.733
_exptl_absorpt_correction_T_max 0.224
_exptl_absorpt_correction_T_min 0.122
_exptl_absorpt_correction_type multi-scan
_exptl_absorpt_process_details 'Jacobson, R. (1998) Private communication.'
_exptl_crystal_colour black
_exptl_crystal_density_diffrn 1.517
_exptl_crystal_density_method 'not measured'
_exptl_crystal_description block
_exptl_crystal_F_000 2860
_exptl_crystal_size_max 0.60
_exptl_crystal_size_mid 0.50
_exptl_crystal_size_min 0.40
_refine_diff_density_max 1.234
_refine_diff_density_min -1.192
_refine_diff_density_rms 0.126
_refine_ls_extinction_method none
_refine_ls_goodness_of_fit_ref 1.114
_refine_ls_hydrogen_treatment constr
_refine_ls_matrix_type full
_refine_ls_number_parameters 617
_refine_ls_number_reflns 11193
_refine_ls_number_restraints 7
_refine_ls_restrained_S_all 1.114
_refine_ls_R_factor_all 0.0776
_refine_ls_R_factor_gt 0.0682
_refine_ls_shift/su_max 0.036
_refine_ls_shift/su_mean 0.001
_refine_ls_structure_factor_coef Fsqd
_refine_ls_weighting_details 'calc w=1/[\s^2^(Fo^2^)+(0.1200P)^2^+24.9538P] where P=(Fo^2^+2Fc^2^)/3'
_refine_ls_weighting_scheme calc
_refine_ls_wR_factor_gt 0.2005
_refine_ls_wR_factor_ref 0.2075
_reflns_number_gt 10090
_reflns_number_total 11193
_reflns_threshold_expression >2sigma(I)
_cod_data_source_file b822858b.txt
_cod_data_source_block '[Et4N]2[Tp*WS3(CuNCS)3Br].2aniline'
_cod_depositor_comments
;
The following automatic conversions were performed:
'_exptl_absorpt_correction_type' value 'Multi-scan' changed to
'multi-scan' according to
'/home/saulius/struct/CIF-dictionaries/cif_core.dic' dictionary named
'cif_core.dic' version 2.4.1 from 2010-06-29.

Automatic conversion script
Id: cif_fix_enum 1527 2010-12-29 10:47:43Z saulius 
;
_cod_original_sg_symbol_H-M 'P 21/c'
_cod_database_code 7001165

loop_
_symmetry_equiv_pos_as_xyz
'x, y, z'
'-x, y+1/2, -z+1/2'
'-x, -y, -z'
'x, -y-1/2, z-1/2'

loop_
_atom_site_label
_atom_site_type_symbol
_atom_site_fract_x
_atom_site_fract_y
_atom_site_fract_z
_atom_site_U_iso_or_equiv
_atom_site_adp_type
_atom_site_occupancy
_atom_site_symmetry_multiplicity
_atom_site_calc_flag
_atom_site_refinement_flags
_atom_site_disorder_assembly
_atom_site_disorder_group
W1 W 0.47025(3) 0.104727(9) 0.18179(3) 0.03464(15) Uani 1 1 d . . .
Cu1 Cu 0.60992(10) 0.11822(4) 0.37978(9) 0.0527(3) Uani 1 1 d . . .
Cu2 Cu 0.46204(10) 0.17100(3) 0.24980(10) 0.0502(3) Uani 1 1 d . . .
Cu3 Cu 0.64137(9) 0.14530(3) 0.19137(10) 0.0459(3) Uani 1 1 d . . .
S1 S 0.4274(2) 0.12175(7) 0.32559(19) 0.0470(6) Uani 1 1 d . . .
S2 S 0.46577(18) 0.15605(6) 0.08965(18) 0.0403(5) Uani 1 1 d . . .
S3 S 0.65212(18) 0.08986(7) 0.25331(18) 0.0419(5) Uani 1 1 d . . .
S4 S 0.3106(4) 0.27801(12) 0.3002(4) 0.0996(14) Uani 1 1 d . . .
S5 S 0.857(4) 0.1082(11) 0.727(3) 0.136(9) Uani 0.57(12) 1 d P A 1
S5A S 0.830(5) 0.1127(5) 0.740(2) 0.116(12) Uani 0.43(12) 1 d P A 2
S6 S 0.9139(3) 0.19424(15) 0.0899(4) 0.1058(15) Uani 1 1 d . . .
C1 C 0.0499(11) 0.0505(4) -0.0809(14) 0.102(6) Uani 1 1 d . . .
H1A H 0.0829 0.0382 -0.1236 0.153 Uiso 1 1 calc R . .
H1B H -0.0170 0.0613 -0.1265 0.153 Uiso 1 1 calc R . .
H1C H 0.0348 0.0341 -0.0337 0.153 Uiso 1 1 calc R . .
C2 C 0.1259(9) 0.0783(4) -0.0173(11) 0.067(3) Uani 1 1 d . . .
C3 C 0.1032(10) 0.1122(4) -0.0018(11) 0.073(4) Uani 1 1 d . . .
H3 H 0.0356 0.1234 -0.0293 0.087 Uiso 1 1 calc R . .
C4 C 0.2030(8) 0.1273(3) 0.0647(8) 0.050(2) Uani 1 1 d . . .
C5 C 0.2137(9) 0.1647(3) 0.1022(12) 0.073(4) Uani 1 1 d . . .
H5A H 0.2502 0.1653 0.1783 0.109 Uiso 1 1 calc R . .
H5B H 0.1424 0.1751 0.0829 0.109 Uiso 1 1 calc R . .
H5C H 0.2554 0.1779 0.0694 0.109 Uiso 1 1 calc R . .
C6 C 0.2545(11) -0.0292(3) 0.1456(12) 0.077(4) Uani 1 1 d . . .
H6A H 0.1846 -0.0178 0.1160 0.115 Uiso 1 1 calc R . .
H6B H 0.2525 -0.0468 0.1963 0.115 Uiso 1 1 calc R . .
H6C H 0.2714 -0.0403 0.0895 0.115 Uiso 1 1 calc R . .
C7 C 0.3399(9) -0.0024(3) 0.2003(9) 0.056(3) Uani 1 1 d . . .
C8 C 0.4159(9) -0.0030(3) 0.3017(9) 0.055(3) Uani 1 1 d . . .
H8 H 0.4256 -0.0210 0.3516 0.066 Uiso 1 1 calc R . .
C9 C 0.4766(9) 0.0284(3) 0.3170(8) 0.051(2) Uani 1 1 d . . .
C10 C 0.5698(12) 0.0381(4) 0.4163(9) 0.077(4) Uani 1 1 d . . .
H10A H 0.6329 0.0432 0.3992 0.116 Uiso 1 1 calc R . .
H10B H 0.5857 0.0188 0.4659 0.116 Uiso 1 1 calc R . .
H10C H 0.5508 0.0587 0.4477 0.116 Uiso 1 1 calc R . .
C11 C 0.3412(10) 0.0015(3) -0.1503(9) 0.067(3) Uani 1 1 d . . .
H11A H 0.3556 -0.0193 -0.1063 0.101 Uiso 1 1 calc R . .
H11B H 0.3621 -0.0027 -0.2104 0.101 Uiso 1 1 calc R . .
H11C H 0.2647 0.0070 -0.1750 0.101 Uiso 1 1 calc R . .
C12 C 0.4046(9) 0.0315(3) -0.0876(8) 0.051(2) Uani 1 1 d . . .
C13 C 0.4884(10) 0.0495(3) -0.1033(7) 0.053(3) Uani 1 1 d . . .
H13 H 0.5160 0.0449 -0.1564 0.064 Uiso 1 1 calc R . .
C14 C 0.5245(8) 0.0756(3) -0.0259(7) 0.045(2) Uani 1 1 d . . .
C15 C 0.6127(10) 0.1014(3) -0.0173(9) 0.057(3) Uani 1 1 d . . .
H15A H 0.5879 0.1249 -0.0116 0.086 Uiso 1 1 calc R . .
H15B H 0.6313 0.0997 -0.0796 0.086 Uiso 1 1 calc R . .
H15C H 0.6758 0.0961 0.0450 0.086 Uiso 1 1 calc R . .
C16 C 0.3642(8) 0.2406(3) 0.2819(8) 0.053(3) Uani 1 1 d . . .
C17 C 0.7580(12) 0.1104(3) 0.6100(10) 0.072(4) Uani 1 1 d . . .
C18 C 0.8204(8) 0.1755(3) 0.1250(8) 0.050(2) Uani 1 1 d . . .
C19 C 0.4353(10) 0.3092(4) 0.0490(10) 0.079(4) Uani 1 1 d . . .
H19A H 0.4110 0.2880 0.0076 0.118 Uiso 1 1 calc R . .
H19B H 0.4016 0.3294 0.0065 0.118 Uiso 1 1 calc R . .
H19C H 0.4154 0.3082 0.1107 0.118 Uiso 1 1 calc R . .
C20 C 0.5576(9) 0.3121(3) 0.0841(8) 0.055(3) Uani 1 1 d . . .
H20A H 0.5796 0.3355 0.1144 0.066 Uiso 1 1 calc R . .
H20B H 0.5772 0.3102 0.0216 0.066 Uiso 1 1 calc R . .
C21 C 0.6435(14) 0.3237(4) 0.3266(12) 0.089(4) Uani 1 1 d . . .
H21A H 0.7219 0.3238 0.3566 0.133 Uiso 1 1 calc R . .
H21B H 0.6156 0.3265 0.3826 0.133 Uiso 1 1 calc R . .
H21C H 0.6182 0.3428 0.2766 0.133 Uiso 1 1 calc R . .
C22 C 0.6042(11) 0.2893(3) 0.2705(9) 0.066(3) Uani 1 1 d . . .
H22A H 0.5267 0.2871 0.2562 0.079 Uiso 1 1 calc R . .
H22B H 0.6410 0.2701 0.3182 0.079 Uiso 1 1 calc R . .
C23 C 0.8205(10) 0.2676(4) 0.2651(11) 0.077(4) Uani 1 1 d . . .
H23A H 0.8153 0.2721 0.3332 0.116 Uiso 1 1 calc R . .
H23B H 0.8935 0.2726 0.2693 0.116 Uiso 1 1 calc R . .
H23C H 0.8034 0.2433 0.2460 0.116 Uiso 1 1 calc R . .
C24 C 0.7409(8) 0.2912(3) 0.1815(9) 0.056(3) Uani 1 1 d . . .
H24A H 0.7583 0.3158 0.2021 0.067 Uiso 1 1 calc R . .
H24B H 0.7502 0.2876 0.1141 0.067 Uiso 1 1 calc R . .
C25 C 0.5994(12) 0.2376(3) 0.0212(9) 0.069(3) Uani 1 1 d . . .
H25A H 0.5641 0.2552 -0.0314 0.103 Uiso 1 1 calc R . .
H25B H 0.5656 0.2150 -0.0023 0.103 Uiso 1 1 calc R . .
H25C H 0.6754 0.2363 0.0312 0.103 Uiso 1 1 calc R . .
C26 C 0.5884(10) 0.2475(3) 0.1272(8) 0.058(3) Uani 1 1 d . . .
H26A H 0.5128 0.2442 0.1195 0.070 Uiso 1 1 calc R . .
H26B H 0.6321 0.2311 0.1816 0.070 Uiso 1 1 calc R . .
C27 C 0.9788(17) 0.1906(7) 0.6184(18) 0.141(8) Uani 1 1 d . . .
H27A H 0.9695 0.2148 0.5951 0.212 Uiso 1 1 calc R . .
H27B H 0.9953 0.1897 0.6939 0.212 Uiso 1 1 calc R . .
H27C H 0.9127 0.1777 0.5819 0.212 Uiso 1 1 calc R . .
C28 C 1.0724(12) 0.1741(5) 0.5934(12) 0.088(4) Uani 1 1 d . . .
H28A H 1.1384 0.1876 0.6293 0.105 Uiso 1 1 calc R . .
H28B H 1.0847 0.1502 0.6220 0.105 Uiso 1 1 calc R . .
C29 C 1.113(2) 0.2357(7) 0.476(2) 0.180(11) Uani 1 1 d . . .
H29A H 1.1196 0.2404 0.5478 0.270 Uiso 1 1 calc R . .
H29B H 1.0928 0.2571 0.4345 0.270 Uiso 1 1 calc R . .
H29C H 1.1821 0.2275 0.4754 0.270 Uiso 1 1 calc R . .
C30 C 1.0242(17) 0.2068(7) 0.4260(16) 0.135(8) Uani 1 1 d . . .
H30A H 0.9561 0.2147 0.4309 0.162 Uiso 1 1 calc R . .
H30B H 1.0124 0.2043 0.3510 0.162 Uiso 1 1 calc R . .
C31 C 0.9591(16) 0.1153(7) 0.462(2) 0.157(11) Uani 1 1 d . . .
H31A H 1.0290 0.1054 0.4708 0.235 Uiso 1 1 calc R . .
H31B H 0.9023 0.1007 0.4142 0.235 Uiso 1 1 calc R . .
H31C H 0.9514 0.1163 0.5301 0.235 Uiso 1 1 calc R . .
C32 C 0.9514(13) 0.1492(7) 0.4203(15) 0.116(7) Uani 1 1 d . . .
H32A H 0.8874 0.1607 0.4250 0.139 Uiso 1 1 calc R . .
H32B H 0.9409 0.1475 0.3454 0.139 Uiso 1 1 calc R . .
C33 C 1.1539(17) 0.1541(8) 0.3586(16) 0.170(12) Uani 1 1 d . . .
H33A H 1.0852 0.1446 0.3121 0.255 Uiso 1 1 calc R . .
H33B H 1.2118 0.1384 0.3597 0.255 Uiso 1 1 calc R . .
H33C H 1.1650 0.1769 0.3332 0.255 Uiso 1 1 calc R . .
C34 C 1.1534(10) 0.1576(5) 0.4703(12) 0.092(5) Uani 1 1 d . . .
H34A H 1.1653 0.1343 0.5032 0.110 Uiso 1 1 calc R . .
H34B H 1.2144 0.1724 0.5117 0.110 Uiso 1 1 calc R . .
C35 C 0.279(2) 0.1081(6) -0.2542(17) 0.112(7) Uani 1 1 d . . .
C36 C 0.213(2) 0.0810(7) -0.306(2) 0.133(8) Uani 1 1 d . . .
H36 H 0.1537 0.0740 -0.2888 0.160 Uiso 1 1 calc R . .
C37 C 0.239(2) 0.0642(7) -0.384(3) 0.152(11) Uani 1 1 d . . .
H37 H 0.1950 0.0452 -0.4186 0.183 Uiso 1 1 calc R . .
C38 C 0.328(3) 0.0739(8) -0.417(3) 0.169(11) Uani 1 1 d . . .
H38 H 0.3427 0.0621 -0.4703 0.203 Uiso 1 1 calc R . .
C39 C 0.387(2) 0.1013(8) -0.363(3) 0.148(10) Uani 1 1 d . . .
H39 H 0.4454 0.1090 -0.3807 0.177 Uiso 1 1 calc R . .
C40 C 0.367(2) 0.1192(7) -0.282(2) 0.135(9) Uani 1 1 d . . .
H40 H 0.4104 0.1381 -0.2464 0.162 Uiso 1 1 calc R . .
C41 C 0.017(2) 0.0605(6) 0.2260(19) 0.124(12) Uiso 0.50 1 d PGU . .
C42 C 0.1201(17) 0.0452(7) 0.259(2) 0.115(11) Uiso 0.50 1 d PGU . .
H42 H 0.1733 0.0548 0.2367 0.138 Uiso 0.50 1 calc PR . .
C43 C 0.1437(14) 0.0156(6) 0.3248(19) 0.096(9) Uiso 0.50 1 d PGU . .
H43 H 0.2127 0.0054 0.3468 0.115 Uiso 0.50 1 calc PR . .
C44 C 0.0642(18) 0.0013(5) 0.3580(17) 0.113(10) Uiso 0.50 1 d PGU . .
H44 H 0.0800 -0.0185 0.4021 0.135 Uiso 0.50 1 calc PR . .
C45 C -0.0390(16) 0.0166(6) 0.3251(17) 0.103(10) Uiso 0.50 1 d PGU . .
H45 H -0.0922 0.0071 0.3473 0.123 Uiso 0.50 1 calc PR . .
C46 C -0.0626(14) 0.0462(6) 0.2591(18) 0.087(8) Uiso 0.50 1 d PGU . .
H46 H -0.1316 0.0565 0.2372 0.105 Uiso 0.50 1 calc PR . .
N13 N -0.050(4) 0.0766(16) 0.189(4) 0.22(2) Uiso 0.50 1 d PU . .
H13A H -0.0460 0.0932 0.1466 0.266 Uiso 0.50 1 calc PR . .
H13B H -0.1093 0.0735 0.2004 0.266 Uiso 0.50 1 calc PR . .
N1 N 0.2348(6) 0.0727(2) 0.0333(7) 0.050(2) Uani 1 1 d . . .
N2 N 0.2831(7) 0.1029(2) 0.0870(7) 0.048(2) Uani 1 1 d . . .
N3 N 0.3547(6) 0.0281(2) 0.1562(7) 0.0464(19) Uani 1 1 d . . .
N4 N 0.4376(6) 0.0479(2) 0.2255(6) 0.0454(19) Uani 1 1 d . . .
N5 N 0.3890(6) 0.0471(2) -0.0052(6) 0.0439(18) Uani 1 1 d . . .
N6 N 0.4618(6) 0.07416(19) 0.0348(5) 0.0366(16) Uani 1 1 d . . .
N7 N 0.4039(7) 0.2148(3) 0.2698(7) 0.056(2) Uani 1 1 d . . .
N8 N 0.6985(8) 0.1125(3) 0.5259(7) 0.062(2) Uani 1 1 d . A .
N9 N 0.7562(7) 0.1639(2) 0.1525(7) 0.051(2) Uani 1 1 d . . .
N10 N 0.6220(7) 0.2844(2) 0.1657(6) 0.0468(19) Uani 1 1 d . . .
N11 N 1.0520(8) 0.1727(4) 0.4769(8) 0.079(3) Uani 1 1 d . . .
N12 N 0.2523(19) 0.1241(7) -0.1836(16) 0.174(9) Uani 1 1 d . . .
H12A H 0.1955 0.1175 -0.1715 0.209 Uiso 1 1 calc R . .
H12B H 0.2911 0.1416 -0.1484 0.209 Uiso 1 1 calc R . .
Br1 Br 0.67922(8) 0.18748(3) 0.36777(7) 0.0461(3) Uani 1 1 d . . .
B1 B 0.2994(10) 0.0394(3) 0.0400(10) 0.051(3) Uani 1 1 d . . .
H1 H 0.2512 0.0204 -0.0012 0.061 Uiso 1 1 calc R . .

loop_
_atom_site_aniso_label
_atom_site_aniso_U_11
_atom_site_aniso_U_22
_atom_site_aniso_U_33
_atom_site_aniso_U_23
_atom_site_aniso_U_13
_atom_site_aniso_U_12
W1 0.0338(2) 0.0364(2) 0.0325(2) -0.00153(14) 0.01069(16) -0.00051(14)
Cu1 0.0497(7) 0.0681(9) 0.0347(6) -0.0048(6) 0.0090(5) 0.0081(6)
Cu2 0.0569(7) 0.0434(7) 0.0526(7) -0.0054(5) 0.0227(6) 0.0060(6)
Cu3 0.0379(6) 0.0475(7) 0.0527(7) 0.0033(5) 0.0173(5) -0.0019(5)
S1 0.0490(13) 0.0546(16) 0.0420(12) -0.0019(11) 0.0219(11) 0.0029(11)
S2 0.0396(12) 0.0382(13) 0.0384(11) 0.0031(9) 0.0089(9) 0.0025(9)
S3 0.0371(12) 0.0459(14) 0.0402(12) -0.0020(10) 0.0113(10) 0.0034(10)
S4 0.097(3) 0.078(3) 0.116(3) -0.015(2) 0.032(2) 0.042(2)
S5 0.133(16) 0.15(2) 0.064(10) 0.024(9) -0.032(9) 0.007(11)
S5A 0.21(3) 0.041(13) 0.040(7) 0.008(5) -0.023(10) 0.012(9)
S6 0.062(2) 0.161(5) 0.109(3) 0.023(3) 0.049(2) -0.019(2)
C1 0.054(8) 0.075(10) 0.139(14) -0.022(9) -0.009(8) -0.008(7)
C2 0.045(6) 0.061(8) 0.080(8) -0.001(6) 0.005(6) 0.000(5)
C3 0.042(6) 0.071(9) 0.090(9) 0.010(7) 0.006(6) -0.003(6)
C4 0.037(5) 0.050(6) 0.056(6) 0.000(5) 0.008(4) 0.005(4)
C5 0.045(6) 0.057(8) 0.116(11) -0.014(7) 0.030(7) 0.009(5)
C6 0.085(9) 0.056(8) 0.099(10) -0.003(7) 0.046(8) -0.029(7)
C7 0.058(6) 0.048(7) 0.071(7) 0.000(5) 0.033(6) 0.000(5)
C8 0.074(7) 0.049(7) 0.057(6) 0.015(5) 0.041(6) 0.002(5)
C9 0.063(6) 0.054(7) 0.040(5) 0.008(5) 0.023(5) 0.004(5)
C10 0.100(10) 0.081(10) 0.039(6) 0.022(6) 0.013(6) -0.009(8)
C11 0.076(8) 0.047(7) 0.060(7) -0.015(5) 0.002(6) -0.013(6)
C12 0.066(7) 0.037(6) 0.041(5) 0.000(4) 0.010(5) -0.001(5)
C13 0.082(7) 0.048(6) 0.030(4) -0.003(4) 0.021(5) 0.013(5)
C14 0.058(6) 0.039(5) 0.036(5) 0.001(4) 0.014(4) 0.007(4)
C15 0.079(8) 0.049(7) 0.060(7) -0.002(5) 0.045(6) -0.004(5)
C16 0.047(6) 0.056(7) 0.050(6) -0.009(5) 0.012(5) 0.001(5)
C17 0.089(9) 0.045(7) 0.059(8) 0.010(5) 0.001(7) 0.010(6)
C18 0.042(5) 0.061(7) 0.045(5) 0.004(5) 0.013(5) 0.004(5)
C19 0.058(7) 0.117(13) 0.064(7) 0.016(7) 0.026(6) 0.025(7)
C20 0.066(7) 0.054(7) 0.044(5) 0.016(5) 0.020(5) 0.015(5)
C21 0.125(13) 0.081(11) 0.079(9) -0.011(8) 0.058(9) 0.014(9)
C22 0.086(8) 0.077(9) 0.049(6) 0.018(6) 0.041(6) 0.022(7)
C23 0.066(8) 0.086(10) 0.076(8) 0.018(7) 0.021(7) 0.007(7)
C24 0.046(6) 0.065(8) 0.055(6) 0.000(5) 0.016(5) -0.001(5)
C25 0.107(10) 0.051(7) 0.050(6) -0.005(5) 0.030(6) 0.002(7)
C26 0.079(8) 0.053(7) 0.046(6) 0.006(5) 0.026(5) -0.017(6)
C27 0.122(16) 0.19(2) 0.133(17) -0.021(16) 0.065(14) 0.017(15)
C28 0.070(9) 0.089(11) 0.092(10) 0.004(8) 0.014(8) 0.002(8)
C29 0.20(3) 0.15(3) 0.17(3) 0.06(2) 0.04(2) 0.01(2)
C30 0.110(15) 0.16(2) 0.105(14) 0.023(14) 0.004(11) 0.062(15)
C31 0.065(12) 0.21(3) 0.16(2) -0.07(2) 0.000(13) -0.019(15)
C32 0.052(9) 0.18(2) 0.088(11) 0.000(13) -0.002(8) 0.031(11)
C33 0.117(16) 0.30(4) 0.110(15) 0.013(19) 0.060(13) 0.079(19)
C34 0.041(7) 0.128(14) 0.089(10) 0.016(9) 0.003(6) 0.019(7)
C35 0.134(18) 0.090(14) 0.078(12) 0.032(10) -0.001(12) 0.007(13)
C36 0.118(17) 0.12(2) 0.125(18) 0.018(15) 0.002(15) -0.013(15)
C37 0.14(2) 0.089(17) 0.17(3) 0.043(17) -0.016(18) -0.022(15)
C38 0.16(3) 0.10(2) 0.20(3) 0.07(2) 0.02(2) 0.043(18)
C39 0.120(19) 0.12(2) 0.17(3) 0.038(18) 0.007(18) 0.018(16)
C40 0.118(18) 0.103(18) 0.132(19) 0.040(15) -0.015(15) -0.010(14)
N1 0.032(4) 0.047(5) 0.055(5) 0.001(4) -0.003(4) -0.001(3)
N2 0.044(5) 0.046(5) 0.050(5) 0.006(4) 0.014(4) 0.003(4)
N3 0.042(4) 0.040(5) 0.057(5) 0.004(4) 0.018(4) -0.001(4)
N4 0.044(4) 0.040(5) 0.049(4) 0.010(4) 0.014(4) 0.004(4)
N5 0.044(4) 0.046(5) 0.038(4) -0.007(3) 0.011(3) -0.006(4)
N6 0.047(4) 0.030(4) 0.032(3) -0.001(3) 0.014(3) 0.005(3)
N7 0.052(5) 0.050(6) 0.059(5) -0.009(4) 0.012(4) 0.009(4)
N8 0.066(6) 0.064(6) 0.040(5) 0.004(4) 0.003(5) 0.002(5)
N9 0.042(5) 0.054(6) 0.061(5) -0.006(4) 0.023(4) -0.008(4)
N10 0.050(5) 0.052(5) 0.041(4) 0.008(4) 0.020(4) 0.003(4)
N11 0.050(6) 0.115(10) 0.059(6) 0.009(6) 0.005(5) 0.017(6)
N12 0.19(2) 0.20(2) 0.096(13) 0.032(15) 0.019(14) -0.021(19)
Br1 0.0438(5) 0.0505(6) 0.0409(5) -0.0062(4) 0.0120(4) 0.0008(4)
B1 0.048(6) 0.043(7) 0.055(7) 0.001(5) 0.010(5) -0.005(5)

loop_
_atom_type_symbol
_atom_type_description
_atom_type_scat_dispersion_real
_atom_type_scat_dispersion_imag
_atom_type_scat_source
C C 0.0033 0.0016 'International Tables Vol C Tables 4.2.6.8 and 6.1.1.4'
H H 0.0000 0.0000 'International Tables Vol C Tables 4.2.6.8 and 6.1.1.4'
B B 0.0013 0.0007 'International Tables Vol C Tables 4.2.6.8 and 6.1.1.4'
N N 0.0061 0.0033 'International Tables Vol C Tables 4.2.6.8 and 6.1.1.4'
S S 0.1246 0.1234 'International Tables Vol C Tables 4.2.6.8 and 6.1.1.4'
Cu Cu 0.3201 1.2651 'International Tables Vol C Tables 4.2.6.8 and 6.1.1.4'
Br Br -0.2901 2.4595 'International Tables Vol C Tables 4.2.6.8 and 6.1.1.4'
W W -0.8490 6.8722 'International Tables Vol C Tables 4.2.6.8 and 6.1.1.4'

loop_
_geom_angle_atom_site_label_1
_geom_angle_atom_site_label_2
_geom_angle_atom_site_label_3
_geom_angle
_geom_angle_site_symmetry_1
_geom_angle_site_symmetry_3
_geom_angle_publ_flag
N6 W1 S2 88.47(19) . . ?
N6 W1 S3 87.14(19) . . ?
S2 W1 S3 104.40(9) . . ?
N6 W1 N4 78.2(3) . . ?
S2 W1 N4 162.8(2) . . ?
S3 W1 N4 86.0(2) . . ?
N6 W1 S1 158.9(2) . . ?
S2 W1 S1 104.79(9) . . ?
S3 W1 S1 104.83(9) . . ?
N4 W1 S1 85.3(2) . . ?
N6 W1 N2 78.6(3) . . ?
S2 W1 N2 85.2(2) . . ?
S3 W1 N2 162.7(2) . . ?
N4 W1 N2 81.5(3) . . ?
S1 W1 N2 86.1(2) . . ?
N6 W1 Cu1 140.00(18) . . ?
S2 W1 Cu1 104.53(7) . . ?
S3 W1 Cu1 53.16(7) . . ?
N4 W1 Cu1 92.7(2) . . ?
S1 W1 Cu1 52.98(7) . . ?
N2 W1 Cu1 139.1(2) . . ?
N6 W1 Cu2 141.37(19) . . ?
S2 W1 Cu2 53.11(7) . . ?
S3 W1 Cu2 104.58(7) . . ?
N4 W1 Cu2 138.2(2) . . ?
S1 W1 Cu2 52.98(7) . . ?
N2 W1 Cu2 92.7(2) . . ?
Cu1 W1 Cu2 65.19(4) . . ?
N6 W1 Cu3 95.89(19) . . ?
S2 W1 Cu3 52.96(6) . . ?
S3 W1 Cu3 52.64(7) . . ?
N4 W1 Cu3 138.56(19) . . ?
S1 W1 Cu3 105.17(8) . . ?
N2 W1 Cu3 138.1(2) . . ?
Cu1 W1 Cu3 65.62(5) . . ?
Cu2 W1 Cu3 65.83(4) . . ?
N8 Cu1 S1 121.3(3) . . ?
N8 Cu1 S3 120.2(3) . . ?
S1 Cu1 S3 108.40(10) . . ?
N8 Cu1 W1 161.6(3) . . ?
S1 Cu1 W1 54.96(7) . . ?
S3 Cu1 W1 54.83(6) . . ?
N8 Cu1 Br1 94.5(3) . . ?
S1 Cu1 Br1 105.03(9) . . ?
S3 Cu1 Br1 102.96(9) . . ?
W1 Cu1 Br1 103.87(5) . . ?
N8 Cu1 Cu2 136.8(3) . . ?
S1 Cu1 Cu2 50.11(8) . . ?
S3 Cu1 Cu2 99.70(8) . . ?
W1 Cu1 Cu2 57.52(4) . . ?
Br1 Cu1 Cu2 58.68(5) . . ?
N8 Cu1 Cu3 135.8(3) . . ?
S1 Cu1 Cu3 100.09(8) . . ?
S3 Cu1 Cu3 49.49(8) . . ?
W1 Cu1 Cu3 57.44(4) . . ?
Br1 Cu1 Cu3 57.67(4) . . ?
Cu2 Cu1 Cu3 60.51(5) . . ?
N7 Cu2 S1 120.0(3) . . ?
N7 Cu2 S2 120.8(3) . . ?
S1 Cu2 S2 107.97(10) . . ?
N7 Cu2 W1 159.8(3) . . ?
S1 Cu2 W1 54.82(7) . . ?
S2 Cu2 W1 54.52(7) . . ?
N7 Cu2 Br1 96.2(3) . . ?
S1 Cu2 Br1 105.25(8) . . ?
S2 Cu2 Br1 102.89(8) . . ?
W1 Cu2 Br1 103.98(5) . . ?
N7 Cu2 Cu1 137.6(3) . . ?
S1 Cu2 Cu1 49.99(7) . . ?
S2 Cu2 Cu1 99.26(8) . . ?
W1 Cu2 Cu1 57.29(4) . . ?
Br1 Cu2 Cu1 59.04(5) . . ?
N7 Cu2 Cu3 138.0(3) . . ?
S1 Cu2 Cu3 99.65(8) . . ?
S2 Cu2 Cu3 49.55(7) . . ?
W1 Cu2 Cu3 57.22(4) . . ?
Br1 Cu2 Cu3 57.64(4) . . ?
Cu1 Cu2 Cu3 60.11(4) . . ?
N9 Cu3 S3 120.0(3) . . ?
N9 Cu3 S2 120.5(3) . . ?
S3 Cu3 S2 107.79(10) . . ?
N9 Cu3 W1 158.7(3) . . ?
S3 Cu3 W1 54.68(7) . . ?
S2 Cu3 W1 54.40(7) . . ?
N9 Cu3 Br1 96.6(3) . . ?
S3 Cu3 Br1 104.63(8) . . ?
S2 Cu3 Br1 103.93(8) . . ?
W1 Cu3 Br1 104.66(5) . . ?
N9 Cu3 Cu1 138.8(3) . . ?
S3 Cu3 Cu1 49.82(7) . . ?
S2 Cu3 Cu1 98.66(8) . . ?
W1 Cu3 Cu1 56.94(4) . . ?
Br1 Cu3 Cu1 59.12(4) . . ?
N9 Cu3 Cu2 139.0(3) . . ?
S3 Cu3 Cu2 99.00(8) . . ?
S2 Cu3 Cu2 49.58(7) . . ?
W1 Cu3 Cu2 56.95(4) . . ?
Br1 Cu3 Cu2 58.73(5) . . ?
Cu1 Cu3 Cu2 59.38(5) . . ?
Cu1 S1 Cu2 79.91(10) . . ?
Cu1 S1 W1 72.06(8) . . ?
Cu2 S1 W1 72.21(8) . . ?
Cu3 S2 Cu2 80.87(9) . . ?
Cu3 S2 W1 72.64(7) . . ?
Cu2 S2 W1 72.37(8) . . ?
Cu3 S3 Cu1 80.69(10) . . ?
Cu3 S3 W1 72.68(8) . . ?
Cu1 S3 W1 72.02(8) . . ?
C2 C1 H1A 109.5 . . ?
C2 C1 H1B 109.5 . . ?
H1A C1 H1B 109.5 . . ?
C2 C1 H1C 109.5 . . ?
H1A C1 H1C 109.5 . . ?
H1B C1 H1C 109.5 . . ?
C3 C2 N1 108.9(11) . . ?
C3 C2 C1 128.3(11) . . ?
N1 C2 C1 122.7(12) . . ?
C2 C3 C4 105.9(10) . . ?
C2 C3 H3 127.0 . . ?
C4 C3 H3 127.0 . . ?
N2 C4 C3 109.6(10) . . ?
N2 C4 C5 127.1(9) . . ?
C3 C4 C5 123.3(10) . . ?
C4 C5 H5A 109.5 . . ?
C4 C5 H5B 109.5 . . ?
H5A C5 H5B 109.5 . . ?
C4 C5 H5C 109.5 . . ?
H5A C5 H5C 109.5 . . ?
H5B C5 H5C 109.5 . . ?
C7 C6 H6A 109.5 . . ?
C7 C6 H6B 109.5 . . ?
H6A C6 H6B 109.5 . . ?
C7 C6 H6C 109.5 . . ?
H6A C6 H6C 109.5 . . ?
H6B C6 H6C 109.5 . . ?
N3 C7 C8 106.7(10) . . ?
N3 C7 C6 124.8(11) . . ?
C8 C7 C6 128.5(11) . . ?
C7 C8 C9 107.5(9) . . ?
C7 C8 H8 126.3 . . ?
C9 C8 H8 126.3 . . ?
N4 C9 C8 108.6(9) . . ?
N4 C9 C10 126.1(10) . . ?
C8 C9 C10 125.3(10) . . ?
C9 C10 H10A 109.5 . . ?
C9 C10 H10B 109.5 . . ?
H10A C10 H10B 109.5 . . ?
C9 C10 H10C 109.5 . . ?
H10A C10 H10C 109.5 . . ?
H10B C10 H10C 109.5 . . ?
C12 C11 H11A 109.5 . . ?
C12 C11 H11B 109.5 . . ?
H11A C11 H11B 109.5 . . ?
C12 C11 H11C 109.5 . . ?
H11A C11 H11C 109.5 . . ?
H11B C11 H11C 109.5 . . ?
N5 C12 C13 106.9(9) . . ?
N5 C12 C11 125.9(10) . . ?
C13 C12 C11 127.3(10) . . ?
C12 C13 C14 107.8(9) . . ?
C12 C13 H13 126.1 . . ?
C14 C13 H13 126.1 . . ?
N6 C14 C13 108.0(9) . . ?
N6 C14 C15 127.5(9) . . ?
C13 C14 C15 124.4(10) . . ?
C14 C15 H15A 109.5 . . ?
C14 C15 H15B 109.5 . . ?
H15A C15 H15B 109.5 . . ?
C14 C15 H15C 109.5 . . ?
H15A C15 H15C 109.5 . . ?
H15B C15 H15C 109.5 . . ?
N7 C16 S4 178.4(11) . . ?
N8 C17 S5 173(3) . . ?
N8 C17 S5A 169(2) . . ?
S5 C17 S5A 17(2) . . ?
N9 C18 S6 176.6(11) . . ?
C20 C19 H19A 109.5 . . ?
C20 C19 H19B 109.5 . . ?
H19A C19 H19B 109.5 . . ?
C20 C19 H19C 109.5 . . ?
H19A C19 H19C 109.5 . . ?
H19B C19 H19C 109.5 . . ?
C19 C20 N10 114.9(10) . . ?
C19 C20 H20A 108.6 . . ?
N10 C20 H20A 108.6 . . ?
C19 C20 H20B 108.6 . . ?
N10 C20 H20B 108.6 . . ?
H20A C20 H20B 107.5 . . ?
C22 C21 H21A 109.5 . . ?
C22 C21 H21B 109.5 . . ?
H21A C21 H21B 109.5 . . ?
C22 C21 H21C 109.5 . . ?
H21A C21 H21C 109.5 . . ?
H21B C21 H21C 109.5 . . ?
C21 C22 N10 115.4(10) . . ?
C21 C22 H22A 108.4 . . ?
N10 C22 H22A 108.4 . . ?
C21 C22 H22B 108.4 . . ?
N10 C22 H22B 108.4 . . ?
H22A C22 H22B 107.5 . . ?
C24 C23 H23A 109.5 . . ?
C24 C23 H23B 109.5 . . ?
H23A C23 H23B 109.5 . . ?
C24 C23 H23C 109.5 . . ?
H23A C23 H23C 109.5 . . ?
H23B C23 H23C 109.5 . . ?
N10 C24 C23 113.6(9) . . ?
N10 C24 H24A 108.8 . . ?
C23 C24 H24A 108.8 . . ?
N10 C24 H24B 108.8 . . ?
C23 C24 H24B 108.8 . . ?
H24A C24 H24B 107.7 . . ?
C26 C25 H25A 109.5 . . ?
C26 C25 H25B 109.5 . . ?
H25A C25 H25B 109.5 . . ?
C26 C25 H25C 109.5 . . ?
H25A C25 H25C 109.5 . . ?
H25B C25 H25C 109.5 . . ?
N10 C26 C25 115.6(9) . . ?
N10 C26 H26A 108.4 . . ?
C25 C26 H26A 108.4 . . ?
N10 C26 H26B 108.4 . . ?
C25 C26 H26B 108.4 . . ?
H26A C26 H26B 107.4 . . ?
C28 C27 H27A 109.5 . . ?
C28 C27 H27B 109.5 . . ?
H27A C27 H27B 109.5 . . ?
C28 C27 H27C 109.5 . . ?
H27A C27 H27C 109.5 . . ?
H27B C27 H27C 109.5 . . ?
N11 C28 C27 113.6(13) . . ?
N11 C28 H28A 108.8 . . ?
C27 C28 H28A 108.8 . . ?
N11 C28 H28B 108.8 . . ?
C27 C28 H28B 108.8 . . ?
H28A C28 H28B 107.7 . . ?
C30 C29 H29A 109.5 . . ?
C30 C29 H29B 109.5 . . ?
H29A C29 H29B 109.5 . . ?
C30 C29 H29C 109.5 . . ?
H29A C29 H29C 109.5 . . ?
H29B C29 H29C 109.5 . . ?
N11 C30 C29 113.7(15) . . ?
N11 C30 H30A 108.8 . . ?
C29 C30 H30A 108.8 . . ?
N11 C30 H30B 108.8 . . ?
C29 C30 H30B 108.8 . . ?
H30A C30 H30B 107.7 . . ?
C32 C31 H31A 109.5 . . ?
C32 C31 H31B 109.5 . . ?
H31A C31 H31B 109.5 . . ?
C32 C31 H31C 109.5 . . ?
H31A C31 H31C 109.5 . . ?
H31B C31 H31C 109.5 . . ?
C31 C32 N11 114.1(14) . . ?
C31 C32 H32A 108.7 . . ?
N11 C32 H32A 108.7 . . ?
C31 C32 H32B 108.7 . . ?
N11 C32 H32B 108.7 . . ?
H32A C32 H32B 107.6 . . ?
C34 C33 H33A 109.5 . . ?
C34 C33 H33B 109.5 . . ?
H33A C33 H33B 109.5 . . ?
C34 C33 H33C 109.5 . . ?
H33A C33 H33C 109.5 . . ?
H33B C33 H33C 109.5 . . ?
N11 C34 C33 115.3(12) . . ?
N11 C34 H34A 108.5 . . ?
C33 C34 H34A 108.5 . . ?
N11 C34 H34B 108.5 . . ?
C33 C34 H34B 108.5 . . ?
H34A C34 H34B 107.5 . . ?
N12 C35 C36 116(3) . . ?
N12 C35 C40 122(3) . . ?
C36 C35 C40 122(3) . . ?
C35 C36 C37 117(3) . . ?
C35 C36 H36 121.6 . . ?
C37 C36 H36 121.6 . . ?
C36 C37 C38 125(3) . . ?
C36 C37 H37 117.5 . . ?
C38 C37 H37 117.5 . . ?
C39 C38 C37 114(3) . . ?
C39 C38 H38 123.0 . . ?
C37 C38 H38 123.0 . . ?
C38 C39 C40 124(3) . . ?
C38 C39 H39 118.1 . . ?
C40 C39 H39 118.1 . . ?
C35 C40 C39 119(3) . . ?
C35 C40 H40 120.6 . . ?
C39 C40 H40 120.6 . . ?
N13 C41 C42 163(4) . . ?
N13 C41 C46 77(4) . . ?
C42 C41 C46 120.0 . . ?
C41 C42 C43 120.0 . . ?
C41 C42 H42 120.0 . . ?
C43 C42 H42 120.0 . . ?
C42 C43 C44 120.0 . . ?
C42 C43 H43 120.0 . . ?
C44 C43 H43 120.0 . . ?
C45 C44 C43 120.0 . . ?
C45 C44 H44 120.0 . . ?
C43 C44 H44 120.0 . . ?
C46 C45 C44 120.0 . . ?
C46 C45 H45 120.0 . . ?
C44 C45 H45 120.0 . . ?
C45 C46 C41 120.0 . . ?
C45 C46 H46 120.0 . . ?
C41 C46 H46 120.0 . . ?
C41 N13 H13A 120.0 . . ?
C41 N13 H13B 120.0 . . ?
H13A N13 H13B 120.0 . . ?
C2 N1 N2 109.4(9) . . ?
C2 N1 B1 129.1(10) . . ?
N2 N1 B1 121.4(8) . . ?
C4 N2 N1 106.1(8) . . ?
C4 N2 W1 133.4(7) . . ?
N1 N2 W1 120.4(6) . . ?
C7 N3 N4 112.1(8) . . ?
C7 N3 B1 127.1(9) . . ?
N4 N3 B1 120.5(8) . . ?
C9 N4 N3 105.1(8) . . ?
C9 N4 W1 133.6(7) . . ?
N3 N4 W1 120.8(6) . . ?
C12 N5 N6 110.8(8) . . ?
C12 N5 B1 128.2(9) . . ?
N6 N5 B1 120.8(8) . . ?
C14 N6 N5 106.6(7) . . ?
C14 N6 W1 131.4(6) . . ?
N5 N6 W1 121.8(5) . . ?
C16 N7 Cu2 176.7(10) . . ?
C17 N8 Cu1 173.8(12) . . ?
C18 N9 Cu3 176.7(9) . . ?
C26 N10 C24 111.3(9) . . ?
C26 N10 C22 107.8(8) . . ?
C24 N10 C22 110.6(8) . . ?
C26 N10 C20 111.9(8) . . ?
C24 N10 C20 104.8(8) . . ?
C22 N10 C20 110.5(8) . . ?
C30 N11 C34 113.0(14) . . ?
C30 N11 C28 112.6(14) . . ?
C34 N11 C28 105.1(10) . . ?
C30 N11 C32 104.8(14) . . ?
C34 N11 C32 112.3(13) . . ?
C28 N11 C32 109.2(12) . . ?
C35 N12 H12A 120.0 . . ?
C35 N12 H12B 120.0 . . ?
H12A N12 H12B 120.0 . . ?
Cu3 Br1 Cu2 63.63(5) . . ?
Cu3 Br1 Cu1 63.21(4) . . ?
Cu2 Br1 Cu1 62.29(4) . . ?
N1 B1 N3 110.0(9) . . ?
N1 B1 N5 108.4(9) . . ?
N3 B1 N5 108.3(8) . . ?
N1 B1 H1 110.1 . . ?
N3 B1 H1 110.1 . . ?
N5 B1 H1 110.1 . . ?

loop_
_geom_bond_atom_site_label_1
_geom_bond_atom_site_label_2
_geom_bond_distance
_geom_bond_site_symmetry_2
_geom_bond_publ_flag
W1 N6 2.260(7) . ?
W1 S2 2.290(2) . ?
W1 S3 2.297(2) . ?
W1 N4 2.306(8) . ?
W1 S1 2.300(2) . ?
W1 N2 2.322(8) . ?
W1 Cu1 2.6732(15) . ?
W1 Cu2 2.6800(14) . ?
W1 Cu3 2.6881(13) . ?
Cu1 N8 1.896(9) . ?
Cu1 S1 2.243(3) . ?
Cu1 S3 2.249(3) . ?
Cu1 Br1 2.7932(19) . ?
Cu1 Cu2 2.884(2) . ?
Cu1 Cu3 2.9051(18) . ?
Cu2 N7 1.883(9) . ?
Cu2 S1 2.247(3) . ?
Cu2 S2 2.249(3) . ?
Cu2 Br1 2.7825(18) . ?
Cu2 Cu3 2.9168(18) . ?
Cu3 N9 1.908(8) . ?
Cu3 S3 2.238(3) . ?
Cu3 S2 2.248(3) . ?
Cu3 Br1 2.7498(16) . ?
S4 C16 1.637(12) . ?
S5 C17 1.64(3) . ?
S5A C17 1.66(3) . ?
S6 C18 1.635(11) . ?
C1 C2 1.485(18) . ?
C1 H1A 0.9600 . ?
C1 H1B 0.9600 . ?
C1 H1C 0.9600 . ?
C2 C3 1.348(18) . ?
C2 N1 1.359(13) . ?
C3 C4 1.409(16) . ?
C3 H3 0.9300 . ?
C4 N2 1.349(13) . ?
C4 C5 1.487(16) . ?
C5 H5A 0.9600 . ?
C5 H5B 0.9600 . ?
C5 H5C 0.9600 . ?
C6 C7 1.493(16) . ?
C6 H6A 0.9600 . ?
C6 H6B 0.9600 . ?
C6 H6C 0.9600 . ?
C7 N3 1.339(14) . ?
C7 C8 1.365(16) . ?
C8 C9 1.401(15) . ?
C8 H8 0.9300 . ?
C9 N4 1.365(12) . ?
C9 C10 1.490(16) . ?
C10 H10A 0.9600 . ?
C10 H10B 0.9600 . ?
C10 H10C 0.9600 . ?
C11 C12 1.475(14) . ?
C11 H11A 0.9600 . ?
C11 H11B 0.9600 . ?
C11 H11C 0.9600 . ?
C12 N5 1.336(13) . ?
C12 C13 1.376(16) . ?
C13 C14 1.387(14) . ?
C13 H13 0.9300 . ?
C14 N6 1.360(12) . ?
C14 C15 1.486(15) . ?
C15 H15A 0.9600 . ?
C15 H15B 0.9600 . ?
C15 H15C 0.9600 . ?
C16 N7 1.146(13) . ?
C17 N8 1.117(14) . ?
C18 N9 1.128(13) . ?
C19 C20 1.506(16) . ?
C19 H19A 0.9600 . ?
C19 H19B 0.9600 . ?
C19 H19C 0.9600 . ?
C20 N10 1.528(12) . ?
C20 H20A 0.9700 . ?
C20 H20B 0.9700 . ?
C21 C22 1.497(19) . ?
C21 H21A 0.9600 . ?
C21 H21B 0.9600 . ?
C21 H21C 0.9600 . ?
C22 N10 1.525(12) . ?
C22 H22A 0.9700 . ?
C22 H22B 0.9700 . ?
C23 C24 1.513(16) . ?
C23 H23A 0.9600 . ?
C23 H23B 0.9600 . ?
C23 H23C 0.9600 . ?
C24 N10 1.522(13) . ?
C24 H24A 0.9700 . ?
C24 H24B 0.9700 . ?
C25 C26 1.534(15) . ?
C25 H25A 0.9600 . ?
C25 H25B 0.9600 . ?
C25 H25C 0.9600 . ?
C26 N10 1.497(14) . ?
C26 H26A 0.9700 . ?
C26 H26B 0.9700 . ?
C27 C28 1.53(2) . ?
C27 H27A 0.9600 . ?
C27 H27B 0.9600 . ?
C27 H27C 0.9600 . ?
C28 N11 1.494(18) . ?
C28 H28A 0.9700 . ?
C28 H28B 0.9700 . ?
C29 C30 1.56(3) . ?
C29 H29A 0.9600 . ?
C29 H29B 0.9600 . ?
C29 H29C 0.9600 . ?
C30 N11 1.44(2) . ?
C30 H30A 0.9700 . ?
C30 H30B 0.9700 . ?
C31 C32 1.39(3) . ?
C31 H31A 0.9600 . ?
C31 H31B 0.9600 . ?
C31 H31C 0.9600 . ?
C32 N11 1.54(2) . ?
C32 H32A 0.9700 . ?
C32 H32B 0.9700 . ?
C33 C34 1.51(2) . ?
C33 H33A 0.9600 . ?
C33 H33B 0.9600 . ?
C33 H33C 0.9600 . ?
C34 N11 1.483(16) . ?
C34 H34A 0.9700 . ?
C34 H34B 0.9700 . ?
C35 N12 1.28(3) . ?
C35 C36 1.36(3) . ?
C35 C40 1.40(3) . ?
C36 C37 1.37(4) . ?
C36 H36 0.9300 . ?
C37 C38 1.45(4) . ?
C37 H37 0.9300 . ?
C38 C39 1.34(3) . ?
C38 H38 0.9300 . ?
C39 C40 1.39(4) . ?
C39 H39 0.9300 . ?
C40 H40 0.9300 . ?
C41 N13 1.03(6) . ?
C41 C42 1.3900 . ?
C41 C46 1.3900 . ?
C42 C43 1.3900 . ?
C42 H42 0.9300 . ?
C43 C44 1.3900 . ?
C43 H43 0.9300 . ?
C44 C45 1.3900 . ?
C44 H44 0.9300 . ?
C45 C46 1.3900 . ?
C45 H45 0.9300 . ?
C46 H46 0.9300 . ?
N13 H13A 0.8600 . ?
N13 H13B 0.8600 . ?
N1 N2 1.374(12) . ?
N1 B1 1.503(15) . ?
N3 N4 1.369(11) . ?
N3 B1 1.524(14) . ?
N5 N6 1.368(11) . ?
N5 B1 1.543(15) . ?
N12 H12A 0.8600 . ?
N12 H12B 0.8600 . ?
B1 H1 0.9800 . ?
